data_7026679
loop_
_publ_author_name
'Jones, Cameron'
'Furness, Leigh'
'Nembenna, Sharanappa'
'Rose, Richard P.'
'Aldridge, Simon'
'Stasch, Andreas'

_publ_section_title
;
 Bulky guanidinato and amidinato zinc complexes and their comparative
 stabilities.
;
_journal_issue 37
_journal_name_full 'Dalton transactions (Cambridge, England : 2003)'
_journal_page_first 8788
_journal_page_last 8795
_journal_paper_doi 10.1039/c0dt00589d
_journal_volume 39
_journal_year 2010
_chemical_formula_sum 'C58 H86 Br2 N4 Zn2'
_chemical_formula_weight 1129.87
_chemical_name_systematic
;
?
;
_space_group_IT_number 2
_symmetry_cell_setting triclinic
_symmetry_space_group_name_Hall '-P 1'
_symmetry_space_group_name_H-M 'P -1'
_atom_sites_solution_hydrogens geom
_atom_sites_solution_primary direct
_atom_sites_solution_secondary difmap
_audit_creation_method SHELXL-97
_cell_angle_alpha 105.869(2)
_cell_angle_beta 102.254(2)
_cell_angle_gamma 106.999(2)
_cell_formula_units_Z 1
_cell_length_a 10.0698(3)
_cell_length_b 10.7948(4)
_cell_length_c 14.8844(7)
_cell_measurement_temperature 123(2)
_cell_volume 1411.22(10)
_computing_structure_refinement 'SHELXL-97 (Sheldrick, 1997)'
_computing_structure_solution 'SHELXS-97 (Sheldrick, 1990)'
_diffrn_ambient_temperature 123(2)
_diffrn_measured_fraction_theta_full 0.922
_diffrn_measured_fraction_theta_max 0.922
_diffrn_measurement_device_type 'Nonius Kappa CCD'
_diffrn_radiation_monochromator graphite
_diffrn_radiation_source 'fine-focus sealed tube'
_diffrn_radiation_type MoK\a
_diffrn_radiation_wavelength 0.71073
_diffrn_reflns_av_R_equivalents 0.0508
_diffrn_reflns_av_sigmaI/netI 0.0849
_diffrn_reflns_limit_h_max 13
_diffrn_reflns_limit_h_min -13
_diffrn_reflns_limit_k_max 7
_diffrn_reflns_limit_k_min -13
_diffrn_reflns_limit_l_max 19
_diffrn_reflns_limit_l_min -19
_diffrn_reflns_number 21361
_diffrn_reflns_theta_full 28.00
_diffrn_reflns_theta_max 28.00
_diffrn_reflns_theta_min 3.12
_exptl_absorpt_coefficient_mu 2.304
_exptl_absorpt_correction_T_max 0.800
_exptl_absorpt_correction_T_min 0.610
_exptl_absorpt_correction_type multi-scan
_exptl_absorpt_process_details 'Sortav (Blessing 1995)'
_exptl_crystal_colour colourless
_exptl_crystal_density_diffrn 1.329
_exptl_crystal_density_method 'not measured'
_exptl_crystal_description block
_exptl_crystal_F_000 592
_exptl_crystal_size_max 0.25
_exptl_crystal_size_mid 0.15
_exptl_crystal_size_min 0.10
_refine_diff_density_max 0.747
_refine_diff_density_min -0.783
_refine_diff_density_rms 0.097
_refine_ls_extinction_method none
_refine_ls_goodness_of_fit_ref 1.005
_refine_ls_hydrogen_treatment constr
_refine_ls_matrix_type full
_refine_ls_number_parameters 309
_refine_ls_number_reflns 6293
_refine_ls_number_restraints 0
_refine_ls_restrained_S_all 1.005
_refine_ls_R_factor_all 0.0921
_refine_ls_R_factor_gt 0.0399
_refine_ls_shift/su_max 0.001
_refine_ls_shift/su_mean 0.000
_refine_ls_structure_factor_coef Fsqd
_refine_ls_weighting_details 'calc w=1/[\s^2^(Fo^2^)+(0.0307P)^2^+0.3004P] where P=(Fo^2^+2Fc^2^)/3'
_refine_ls_weighting_scheme calc
_refine_ls_wR_factor_gt 0.0682
_refine_ls_wR_factor_ref 0.0819
_reflns_number_gt 3983
_reflns_number_total 6293
_reflns_threshold_expression >2sigma(I)
_cod_data_source_file c0dt00589d.txt
_cod_data_source_block compound5
_cod_original_cell_volume 1411.22(9)
_cod_original_sg_symbol_H-M P-1
_cod_database_code 7026679

loop_
_symmetry_equiv_pos_as_xyz
'x, y, z'
'-x, -y, -z'

loop_
_atom_site_label
_atom_site_type_symbol
_atom_site_fract_x
_atom_site_fract_y
_atom_site_fract_z
_atom_site_U_iso_or_equiv
_atom_site_adp_type
_atom_site_occupancy
_atom_site_symmetry_multiplicity
_atom_site_calc_flag
_atom_site_refinement_flags
Br1 Br 0.32046(3) 0.94551(4) 0.016905(19) 0.02397(10) Uani 1 1 d .
Zn1 Zn 0.57724(4) 1.02075(4) 0.11156(2) 0.01902(11) Uani 1 1 d .
N1 N 0.6615(2) 1.1408(3) 0.25395(15) 0.0160(6) Uani 1 1 d .
C1 C 0.6843(3) 1.0373(3) 0.28007(19) 0.0146(7) Uani 1 1 d .
N2 N 0.6402(2) 0.9229(3) 0.19918(16) 0.0168(6) Uani 1 1 d .
C2 C 0.7502(3) 1.0499(3) 0.38660(19) 0.0197(7) Uani 1 1 d .
C3 C 0.7599(3) 0.9152(3) 0.3965(2) 0.0233(8) Uani 1 1 d .
H3A H 0.6618 0.8423 0.3690 0.035 Uiso 1 1 calc R
H3B H 0.8005 0.9302 0.4662 0.035 Uiso 1 1 calc R
H3C H 0.8235 0.8869 0.3605 0.035 Uiso 1 1 calc R
C4 C 0.6540(4) 1.0929(4) 0.4474(2) 0.0315(9) Uani 1 1 d .
H4A H 0.6561 1.1851 0.4497 0.047 Uiso 1 1 calc R
H4B H 0.6917 1.0955 0.5145 0.047 Uiso 1 1 calc R
H4C H 0.5530 1.0255 0.4167 0.047 Uiso 1 1 calc R
C5 C 0.9046(3) 1.1611(4) 0.4310(2) 0.0303(9) Uani 1 1 d .
H5A H 0.9636 1.1394 0.3889 0.046 Uiso 1 1 calc R
H5B H 0.9497 1.1634 0.4969 0.046 Uiso 1 1 calc R
H5C H 0.8995 1.2518 0.4356 0.046 Uiso 1 1 calc R
C6 C 0.6909(3) 1.2819(3) 0.30874(18) 0.0155(7) Uani 1 1 d .
C7 C 0.5772(3) 1.3187(3) 0.33652(19) 0.0181(7) Uani 1 1 d .
C8 C 0.6024(3) 1.4586(3) 0.3796(2) 0.0222(7) Uani 1 1 d .
H8 H 0.5279 1.4839 0.4002 0.027 Uiso 1 1 calc R
C9 C 0.7317(3) 1.5612(4) 0.3933(2) 0.0238(8) Uani 1 1 d .
H9 H 0.7463 1.6561 0.4229 0.029 Uiso 1 1 calc R
C10 C 0.8409(3) 1.5244(3) 0.3632(2) 0.0213(7) Uani 1 1 d .
H10 H 0.9298 1.5953 0.3716 0.026 Uiso 1 1 calc R
C11 C 0.8230(3) 1.3870(3) 0.32145(19) 0.0178(7) Uani 1 1 d .
C12 C 0.4259(3) 1.2116(4) 0.3122(2) 0.0217(7) Uani 1 1 d .
H12 H 0.4305 1.1172 0.2894 0.026 Uiso 1 1 calc R
C13 C 0.3194(3) 1.2240(4) 0.2275(2) 0.0295(8) Uani 1 1 d .
H13A H 0.3100 1.3144 0.2495 0.044 Uiso 1 1 calc R
H13B H 0.2232 1.1499 0.2075 0.044 Uiso 1 1 calc R
H13C H 0.3569 1.2157 0.1714 0.044 Uiso 1 1 calc R
C14 C 0.3684(3) 1.2265(4) 0.4014(2) 0.0311(9) Uani 1 1 d .
H14A H 0.4388 1.2227 0.4562 0.047 Uiso 1 1 calc R
H14B H 0.2740 1.1507 0.3830 0.047 Uiso 1 1 calc R
H14C H 0.3560 1.3157 0.4215 0.047 Uiso 1 1 calc R
C15 C 0.9440(3) 1.3541(4) 0.2850(2) 0.0220(7) Uani 1 1 d .
H15 H 0.9233 1.2528 0.2694 0.026 Uiso 1 1 calc R
C16 C 0.9448(3) 1.3857(4) 0.1903(2) 0.0270(8) Uani 1 1 d .
H16A H 0.8464 1.3379 0.1421 0.041 Uiso 1 1 calc R
H16B H 1.0140 1.3532 0.1630 0.041 Uiso 1 1 calc R
H16C H 0.9744 1.4859 0.2057 0.041 Uiso 1 1 calc R
C17 C 1.0955(3) 1.4358(4) 0.3627(2) 0.0307(9) Uani 1 1 d .
H17A H 1.1200 1.5353 0.3763 0.046 Uiso 1 1 calc R
H17B H 1.1688 1.4073 0.3381 0.046 Uiso 1 1 calc R
H17C H 1.0945 1.4171 0.4235 0.046 Uiso 1 1 calc R
C18 C 0.6332(3) 0.7857(3) 0.18339(18) 0.0175(7) Uani 1 1 d .
C19 C 0.5031(3) 0.6821(4) 0.1742(2) 0.0207(7) Uani 1 1 d .
C20 C 0.4945(3) 0.5464(4) 0.1490(2) 0.0273(8) Uani 1 1 d .
H20 H 0.4075 0.4764 0.1445 0.033 Uiso 1 1 calc R
C21 C 0.6089(4) 0.5098(4) 0.1302(2) 0.0275(8) Uani 1 1 d .
H21 H 0.6011 0.4159 0.1128 0.033 Uiso 1 1 calc R
C22 C 0.7341(3) 0.6115(4) 0.1371(2) 0.0266(8) Uani 1 1 d .
H22 H 0.8123 0.5860 0.1233 0.032 Uiso 1 1 calc R
C23 C 0.7507(3) 0.7491(4) 0.1631(2) 0.0225(8) Uani 1 1 d .
C24 C 0.3710(3) 0.7166(4) 0.1902(2) 0.0246(8) Uani 1 1 d .
H24 H 0.3949 0.8178 0.2032 0.030 Uiso 1 1 calc R
C25 C 0.2365(3) 0.6342(4) 0.0976(2) 0.0329(9) Uani 1 1 d .
H25A H 0.2610 0.6508 0.0406 0.049 Uiso 1 1 calc R
H25B H 0.1558 0.6643 0.1066 0.049 Uiso 1 1 calc R
H25C H 0.2070 0.5350 0.0867 0.049 Uiso 1 1 calc R
C26 C 0.3357(3) 0.6858(4) 0.2790(2) 0.0353(9) Uani 1 1 d .
H26A H 0.3110 0.5867 0.2671 0.053 Uiso 1 1 calc R
H26B H 0.2524 0.7110 0.2885 0.053 Uiso 1 1 calc R
H26C H 0.4211 0.7401 0.3382 0.053 Uiso 1 1 calc R
C27 C 0.8903(3) 0.8568(4) 0.1664(2) 0.0277(8) Uani 1 1 d .
H27 H 0.8844 0.9503 0.1912 0.033 Uiso 1 1 calc R
C28 C 0.9049(4) 0.8315(4) 0.0625(2) 0.0399(10) Uani 1 1 d .
H28A H 0.9918 0.9054 0.0655 0.060 Uiso 1 1 calc R
H28B H 0.8176 0.8313 0.0182 0.060 Uiso 1 1 calc R
H28C H 0.9145 0.7416 0.0378 0.060 Uiso 1 1 calc R
C29 C 1.0265(3) 0.8574(4) 0.2365(2) 0.0407(10) Uani 1 1 d .
H29A H 1.0195 0.8797 0.3033 0.061 Uiso 1 1 calc R
H29B H 1.1142 0.9272 0.2364 0.061 Uiso 1 1 calc R
H29C H 1.0329 0.7657 0.2146 0.061 Uiso 1 1 calc R

loop_
_atom_site_aniso_label
_atom_site_aniso_U_11
_atom_site_aniso_U_22
_atom_site_aniso_U_33
_atom_site_aniso_U_23
_atom_site_aniso_U_13
_atom_site_aniso_U_12
Br1 0.02596(18) 0.0322(2) 0.01463(16) 0.00844(15) 0.00856(13) 0.01052(16)
Zn1 0.0284(2) 0.0192(2) 0.01101(17) 0.00521(16) 0.00654(15) 0.01097(18)
N1 0.0248(13) 0.0127(16) 0.0124(11) 0.0036(11) 0.0071(10) 0.0095(12)
C1 0.0182(15) 0.0151(19) 0.0162(14) 0.0076(13) 0.0095(12) 0.0096(13)
N2 0.0251(13) 0.0140(16) 0.0133(12) 0.0046(11) 0.0072(10) 0.0096(12)
C2 0.0267(16) 0.019(2) 0.0128(14) 0.0039(13) 0.0068(12) 0.0097(14)
C3 0.0363(18) 0.023(2) 0.0151(14) 0.0096(14) 0.0068(13) 0.0151(16)
C4 0.053(2) 0.042(3) 0.0193(16) 0.0176(16) 0.0212(15) 0.032(2)
C5 0.0373(19) 0.027(2) 0.0195(16) 0.0094(15) -0.0007(14) 0.0081(17)
C6 0.0237(16) 0.0135(19) 0.0119(13) 0.0060(13) 0.0053(12) 0.0096(14)
C7 0.0272(17) 0.019(2) 0.0122(14) 0.0055(13) 0.0083(12) 0.0125(15)
C8 0.0313(18) 0.023(2) 0.0183(15) 0.0066(14) 0.0118(13) 0.0168(16)
C9 0.0391(19) 0.014(2) 0.0185(15) 0.0031(13) 0.0088(14) 0.0131(16)
C10 0.0258(17) 0.016(2) 0.0168(15) 0.0049(13) 0.0057(13) 0.0022(14)
C11 0.0242(16) 0.020(2) 0.0112(13) 0.0076(13) 0.0050(12) 0.0094(15)
C12 0.0274(17) 0.020(2) 0.0221(16) 0.0060(14) 0.0126(13) 0.0124(15)
C13 0.0283(18) 0.032(2) 0.0245(17) 0.0041(16) 0.0094(14) 0.0105(16)
C14 0.0307(18) 0.036(3) 0.0293(17) 0.0129(17) 0.0155(15) 0.0111(17)
C15 0.0275(17) 0.026(2) 0.0193(15) 0.0099(14) 0.0132(13) 0.0135(15)
C16 0.0304(18) 0.029(2) 0.0226(16) 0.0077(15) 0.0127(14) 0.0105(16)
C17 0.0256(17) 0.041(3) 0.0291(17) 0.0146(17) 0.0093(14) 0.0156(17)
C18 0.0313(17) 0.016(2) 0.0089(13) 0.0046(12) 0.0062(12) 0.0136(15)
C19 0.0283(17) 0.020(2) 0.0158(14) 0.0075(14) 0.0083(13) 0.0093(15)
C20 0.0315(18) 0.023(2) 0.0261(17) 0.0091(15) 0.0106(14) 0.0064(16)
C21 0.046(2) 0.013(2) 0.0241(16) 0.0039(14) 0.0102(15) 0.0160(17)
C22 0.0324(19) 0.025(2) 0.0281(17) 0.0092(15) 0.0115(14) 0.0177(17)
C23 0.0298(18) 0.024(2) 0.0175(15) 0.0073(14) 0.0074(13) 0.0152(16)
C24 0.0284(17) 0.022(2) 0.0262(16) 0.0088(15) 0.0145(14) 0.0097(15)
C25 0.0307(19) 0.040(3) 0.0320(18) 0.0154(17) 0.0107(15) 0.0167(18)
C26 0.0332(19) 0.048(3) 0.0295(18) 0.0156(18) 0.0169(15) 0.0160(18)
C27 0.0271(18) 0.022(2) 0.0360(18) 0.0070(16) 0.0139(14) 0.0120(16)
C28 0.042(2) 0.048(3) 0.043(2) 0.023(2) 0.0245(17) 0.021(2)
C29 0.0299(19) 0.048(3) 0.041(2) 0.0101(19) 0.0110(16) 0.0157(19)

loop_
_atom_type_symbol
_atom_type_description
_atom_type_scat_dispersion_real
_atom_type_scat_dispersion_imag
_atom_type_scat_source
C C 0.0033 0.0016 'International Tables Vol C Tables 4.2.6.8 and 6.1.1.4'
H H 0.0000 0.0000 'International Tables Vol C Tables 4.2.6.8 and 6.1.1.4'
N N 0.0061 0.0033 'International Tables Vol C Tables 4.2.6.8 and 6.1.1.4'
Zn Zn 0.2839 1.4301 'International Tables Vol C Tables 4.2.6.8 and 6.1.1.4'
Br Br -0.2901 2.4595 'International Tables Vol C Tables 4.2.6.8 and 6.1.1.4'

loop_
_geom_angle_atom_site_label_1
_geom_angle_atom_site_label_2
_geom_angle_atom_site_label_3
_geom_angle
_geom_angle_site_symmetry_1
_geom_angle_site_symmetry_3
Zn1 Br1 Zn1 82.476(14) 2_675 .
N1 Zn1 N2 66.64(10) . .
N1 Zn1 Br1 126.04(7) . 2_675
N2 Zn1 Br1 123.67(7) . 2_675
N1 Zn1 Br1 123.26(7) . .
N2 Zn1 Br1 120.54(7) . .
Br1 Zn1 Br1 97.524(14) 2_675 .
N1 Zn1 C1 33.28(10) . .
N2 Zn1 C1 33.36(10) . .
Br1 Zn1 C1 133.30(6) 2_675 .
Br1 Zn1 C1 129.05(6) . .
C1 N1 C6 132.8(2) . .
C1 N1 Zn1 92.08(18) . .
C6 N1 Zn1 135.07(19) . .
N1 C1 N2 109.6(2) . .
N1 C1 C2 124.3(3) . .
N2 C1 C2 126.1(3) . .
N1 C1 Zn1 54.64(13) . .
N2 C1 Zn1 54.94(14) . .
C2 C1 Zn1 178.8(2) . .
C1 N2 C18 133.9(2) . .
C1 N2 Zn1 91.70(19) . .
C18 N2 Zn1 134.33(17) . .
C5 C2 C3 107.9(3) . .
C5 C2 C1 109.6(2) . .
C3 C2 C1 113.9(2) . .
C5 C2 C4 109.0(3) . .
C3 C2 C4 107.5(2) . .
C1 C2 C4 108.9(2) . .
C2 C3 H3A 109.5 . .
C2 C3 H3B 109.5 . .
H3A C3 H3B 109.5 . .
C2 C3 H3C 109.5 . .
H3A C3 H3C 109.5 . .
H3B C3 H3C 109.5 . .
C2 C4 H4A 109.5 . .
C2 C4 H4B 109.5 . .
H4A C4 H4B 109.5 . .
C2 C4 H4C 109.5 . .
H4A C4 H4C 109.5 . .
H4B C4 H4C 109.5 . .
C2 C5 H5A 109.5 . .
C2 C5 H5B 109.5 . .
H5A C5 H5B 109.5 . .
C2 C5 H5C 109.5 . .
H5A C5 H5C 109.5 . .
H5B C5 H5C 109.5 . .
C11 C6 C7 119.6(3) . .
C11 C6 N1 120.3(3) . .
C7 C6 N1 119.3(3) . .
C8 C7 C6 118.6(3) . .
C8 C7 C12 119.1(3) . .
C6 C7 C12 122.0(3) . .
C9 C8 C7 121.9(3) . .
C9 C8 H8 119.0 . .
C7 C8 H8 119.0 . .
C8 C9 C10 119.1(3) . .
C8 C9 H9 120.4 . .
C10 C9 H9 120.4 . .
C11 C10 C9 121.5(3) . .
C11 C10 H10 119.3 . .
C9 C10 H10 119.3 . .
C10 C11 C6 119.2(3) . .
C10 C11 C15 118.7(3) . .
C6 C11 C15 122.0(3) . .
C7 C12 C13 109.0(3) . .
C7 C12 C14 112.9(2) . .
C13 C12 C14 109.8(2) . .
C7 C12 H12 108.4 . .
C13 C12 H12 108.4 . .
C14 C12 H12 108.4 . .
C12 C13 H13A 109.5 . .
C12 C13 H13B 109.5 . .
H13A C13 H13B 109.5 . .
C12 C13 H13C 109.5 . .
H13A C13 H13C 109.5 . .
H13B C13 H13C 109.5 . .
C12 C14 H14A 109.5 . .
C12 C14 H14B 109.5 . .
H14A C14 H14B 109.5 . .
C12 C14 H14C 109.5 . .
H14A C14 H14C 109.5 . .
H14B C14 H14C 109.5 . .
C11 C15 C17 112.1(2) . .
C11 C15 C16 110.2(3) . .
C17 C15 C16 109.4(2) . .
C11 C15 H15 108.3 . .
C17 C15 H15 108.3 . .
C16 C15 H15 108.3 . .
C15 C16 H16A 109.5 . .
C15 C16 H16B 109.5 . .
H16A C16 H16B 109.5 . .
C15 C16 H16C 109.5 . .
H16A C16 H16C 109.5 . .
H16B C16 H16C 109.5 . .
C15 C17 H17A 109.5 . .
C15 C17 H17B 109.5 . .
H17A C17 H17B 109.5 . .
C15 C17 H17C 109.5 . .
H17A C17 H17C 109.5 . .
H17B C17 H17C 109.5 . .
C19 C18 N2 120.2(3) . .
C19 C18 C23 119.8(3) . .
N2 C18 C23 119.5(3) . .
C20 C19 C18 119.0(3) . .
C20 C19 C24 119.8(3) . .
C18 C19 C24 121.3(3) . .
C19 C20 C21 121.7(3) . .
C19 C20 H20 119.1 . .
C21 C20 H20 119.1 . .
C22 C21 C20 118.8(3) . .
C22 C21 H21 120.6 . .
C20 C21 H21 120.6 . .
C21 C22 C23 122.5(3) . .
C21 C22 H22 118.7 . .
C23 C22 H22 118.7 . .
C22 C23 C18 118.2(3) . .
C22 C23 C27 120.2(3) . .
C18 C23 C27 121.5(3) . .
C19 C24 C26 111.2(3) . .
C19 C24 C25 110.5(3) . .
C26 C24 C25 109.8(3) . .
C19 C24 H24 108.4 . .
C26 C24 H24 108.4 . .
C25 C24 H24 108.4 . .
C24 C25 H25A 109.5 . .
C24 C25 H25B 109.5 . .
H25A C25 H25B 109.5 . .
C24 C25 H25C 109.5 . .
H25A C25 H25C 109.5 . .
H25B C25 H25C 109.5 . .
C24 C26 H26A 109.5 . .
C24 C26 H26B 109.5 . .
H26A C26 H26B 109.5 . .
C24 C26 H26C 109.5 . .
H26A C26 H26C 109.5 . .
H26B C26 H26C 109.5 . .
C23 C27 C29 111.7(3) . .
C23 C27 C28 110.7(3) . .
C29 C27 C28 109.9(3) . .
C23 C27 H27 108.1 . .
C29 C27 H27 108.1 . .
C28 C27 H27 108.1 . .
C27 C28 H28A 109.5 . .
C27 C28 H28B 109.5 . .
H28A C28 H28B 109.5 . .
C27 C28 H28C 109.5 . .
H28A C28 H28C 109.5 . .
H28B C28 H28C 109.5 . .
C27 C29 H29A 109.5 . .
C27 C29 H29B 109.5 . .
H29A C29 H29B 109.5 . .
C27 C29 H29C 109.5 . .
H29A C29 H29C 109.5 . .
H29B C29 H29C 109.5 . .

loop_
_geom_bond_atom_site_label_1
_geom_bond_atom_site_label_2
_geom_bond_distance
_geom_bond_site_symmetry_2
Br1 Zn1 2.4182(4) 2_675
Br1 Zn1 2.4352(4) .
Zn1 N1 1.996(2) .
Zn1 N2 2.003(2) .
Zn1 Br1 2.4182(4) 2_675
Zn1 C1 2.446(3) .
N1 C1 1.343(4) .
N1 C6 1.424(4) .
C1 N2 1.345(4) .
C1 C2 1.535(4) .
N2 C18 1.412(4) .
C2 C5 1.528(4) .
C2 C3 1.529(4) .
C2 C4 1.542(4) .
C3 H3A 0.9800 .
C3 H3B 0.9800 .
C3 H3C 0.9800 .
C4 H4A 0.9800 .
C4 H4B 0.9800 .
C4 H4C 0.9800 .
C5 H5A 0.9800 .
C5 H5B 0.9800 .
C5 H5C 0.9800 .
C6 C11 1.409(4) .
C6 C7 1.420(4) .
C7 C8 1.390(4) .
C7 C12 1.516(4) .
C8 C9 1.373(4) .
C8 H8 0.9500 .
C9 C10 1.392(4) .
C9 H9 0.9500 .
C10 C11 1.382(4) .
C10 H10 0.9500 .
C11 C15 1.527(4) .
C12 C13 1.536(4) .
C12 C14 1.545(4) .
C12 H12 1.0000 .
C13 H13A 0.9800 .
C13 H13B 0.9800 .
C13 H13C 0.9800 .
C14 H14A 0.9800 .
C14 H14B 0.9800 .
C14 H14C 0.9800 .
C15 C17 1.533(4) .
C15 C16 1.539(4) .
C15 H15 1.0000 .
C16 H16A 0.9800 .
C16 H16B 0.9800 .
C16 H16C 0.9800 .
C17 H17A 0.9800 .
C17 H17B 0.9800 .
C17 H17C 0.9800 .
C18 C19 1.404(4) .
C18 C23 1.417(4) .
C19 C20 1.380(4) .
C19 C24 1.530(4) .
C20 C21 1.380(4) .
C20 H20 0.9500 .
C21 C22 1.371(4) .
C21 H21 0.9500 .
C22 C23 1.377(5) .
C22 H22 0.9500 .
C23 C27 1.521(4) .
C24 C26 1.534(4) .
C24 C25 1.535(4) .
C24 H24 1.0000 .
C25 H25A 0.9800 .
C25 H25B 0.9800 .
C25 H25C 0.9800 .
C26 H26A 0.9800 .
C26 H26B 0.9800 .
C26 H26C 0.9800 .
C27 C29 1.534(4) .
C27 C28 1.541(4) .
C27 H27 1.0000 .
C28 H28A 0.9800 .
C28 H28B 0.9800 .
C28 H28C 0.9800 .
C29 H29A 0.9800 .
C29 H29B 0.9800 .
C29 H29C 0.9800 .
